data_7212564
loop_
_publ_author_name
'Zhuang, Gui-Lin'
'Kong, Xiang-Jian'
'Long, La-Sheng'
'Huang, Rong-Bin'
'Zheng, Lan-Sun'

_publ_section_title
;
 Effect of lanthanide contraction on crystal structures of lanthanide
 coordination polymers with 2,5-piperazinedione-1,4-diacetic acid
;
_journal_issue 10
_journal_name_full CrystEngComm
_journal_page_first 2691
_journal_paper_doi 10.1039/c001537g
_journal_volume 12
_journal_year 2010
_chemical_formula_sum 'C12 H18 Ho N3 O12'
_chemical_formula_weight 561.22
_chemical_name_systematic
;
?
;
_space_group_IT_number 2
_symmetry_cell_setting triclinic
_symmetry_space_group_name_Hall '-P 1'
_symmetry_space_group_name_H-M 'P -1'
_atom_sites_solution_hydrogens geom
_atom_sites_solution_primary direct
_atom_sites_solution_secondary difmap
_audit_creation_method SHELXL-97
_cell_angle_alpha 64.815(4)
_cell_angle_beta 70.883(3)
_cell_angle_gamma 72.769(3)
_cell_formula_units_Z 2
_cell_length_a 7.8133(3)
_cell_length_b 10.7254(4)
_cell_length_c 11.9085(4)
_cell_measurement_reflns_used 10513
_cell_measurement_temperature 173(2)
_cell_measurement_theta_max 32.5436
_cell_measurement_theta_min 2.2987
_cell_volume 838.79(6)
_computing_cell_refinement 'CrysAlis RED'
_computing_data_collection 'CrysAlis CCD'
_computing_data_reduction 'CrysAlis RED'
_computing_molecular_graphics 'SHELXL-97 (Sheldrick, 1997)'
_computing_structure_refinement 'SHELXL-97 (Sheldrick, 1997)'
_computing_structure_solution 'SHELXS-97 (Sheldrick, 1990)'
_diffrn_ambient_temperature 173(2)
_diffrn_measured_fraction_theta_full 0.997
_diffrn_measured_fraction_theta_max 0.997
_diffrn_measurement_device_type 'CrysAlis CCD, Oxford Diffraction Ltd.'
_diffrn_measurement_method 'phi and omega scans'
_diffrn_radiation_monochromator graphite
_diffrn_radiation_source 'Enhance (Mo) X-ray Source'
_diffrn_radiation_type MoK\a
_diffrn_radiation_wavelength 0.71073
_diffrn_reflns_av_R_equivalents 0.0152
_diffrn_reflns_av_sigmaI/netI 0.0154
_diffrn_reflns_limit_h_max 9
_diffrn_reflns_limit_h_min -9
_diffrn_reflns_limit_k_max 13
_diffrn_reflns_limit_k_min -13
_diffrn_reflns_limit_l_max 13
_diffrn_reflns_limit_l_min -14
_diffrn_reflns_number 8342
_diffrn_reflns_theta_full 25.99
_diffrn_reflns_theta_max 25.99
_diffrn_reflns_theta_min 2.30
_exptl_absorpt_coefficient_mu 4.792
_exptl_absorpt_correction_T_max 0.4474
_exptl_absorpt_correction_T_min 0.2848
_exptl_absorpt_correction_type multi-scan
_exptl_absorpt_process_details 'CrysAlis RED'
_exptl_crystal_colour yellow
_exptl_crystal_density_diffrn 2.222
_exptl_crystal_density_meas ?
_exptl_crystal_density_method 'not measured'
_exptl_crystal_description nubby
_exptl_crystal_F_000 548
_exptl_crystal_size_max 0.35
_exptl_crystal_size_mid 0.20
_exptl_crystal_size_min 0.20
_refine_diff_density_max 0.749
_refine_diff_density_min -0.824
_refine_diff_density_rms 0.088
_refine_ls_extinction_method none
_refine_ls_goodness_of_fit_ref 1.078
_refine_ls_hydrogen_treatment constr
_refine_ls_matrix_type full
_refine_ls_number_parameters 248
_refine_ls_number_reflns 3281
_refine_ls_number_restraints 0
_refine_ls_restrained_S_all 1.078
_refine_ls_R_factor_all 0.0158
_refine_ls_R_factor_gt 0.0147
_refine_ls_shift/su_max 0.002
_refine_ls_shift/su_mean 0.000
_refine_ls_structure_factor_coef Fsqd
_refine_ls_weighting_details 'calc w=1/[\s^2^(Fo^2^)+(0.0166P)^2^+1.4427P] where P=(Fo^2^+2Fc^2^)/3'
_refine_ls_weighting_scheme calc
_refine_ls_wR_factor_gt 0.0367
_refine_ls_wR_factor_ref 0.0369
_reflns_number_gt 3120
_reflns_number_total 3281
_reflns_threshold_expression >2sigma(I)
_cod_data_source_file c001537g.txt
_cod_data_source_block complex4
_cod_depositor_comments
;
The following automatic conversions were performed:

'_exptl_crystal_density_meas' value 'not measured' was changed to '?'
- the value is perceived as not measured.

Automatic conversion script
Id: cif_fix_values 3008 2015-01-20 13:52:24Z robertas 
;
_cod_original_cell_volume 838.79(5)
_cod_original_sg_symbol_H-M p-1
_cod_database_code 7212564

loop_
_symmetry_equiv_pos_as_xyz
'x, y, z'
'-x, -y, -z'

loop_
_atom_site_label
_atom_site_type_symbol
_atom_site_fract_x
_atom_site_fract_y
_atom_site_fract_z
_atom_site_U_iso_or_equiv
_atom_site_adp_type
_atom_site_occupancy
_atom_site_symmetry_multiplicity
_atom_site_calc_flag
_atom_site_refinement_flags
Ho1 Ho 0.236627(14) 0.044226(11) 0.503645(10) 0.00732(4) Uani 1 1 d .
O1 O -0.2809(3) 0.3709(3) 0.6586(2) 0.0310(5) Uani 1 1 d .
O2 O -0.0278(2) 0.1868(2) 0.46072(18) 0.0169(4) Uani 1 1 d .
O3 O -0.3042(2) 0.20313(19) 0.43794(18) 0.0145(4) Uani 1 1 d .
O4 O 0.4805(3) 0.2678(2) -0.0245(2) 0.0221(4) Uani 1 1 d .
O5 O 0.3403(2) 0.24646(19) 0.30295(18) 0.0155(4) Uani 1 1 d .
O6 O 0.5461(2) 0.05910(18) 0.36891(16) 0.0101(3) Uani 1 1 d .
O7 O -0.2326(3) -0.0090(2) 0.67062(17) 0.0156(4) Uani 1 1 d .
O8 O 0.0354(2) -0.00774(19) 0.69959(17) 0.0142(4) Uani 1 1 d .
O9 O -0.0879(3) -0.2437(2) 1.04670(19) 0.0211(4) Uani 1 1 d .
N1 N -0.1119(3) 0.4565(2) 0.4581(2) 0.0157(5) Uani 1 1 d .
N2 N 0.5740(3) 0.3655(2) 0.0750(2) 0.0149(5) Uani 1 1 d .
N3 N -0.1208(3) -0.0087(2) 0.9403(2) 0.0124(4) Uani 1 1 d .
C1 C -0.1527(4) 0.4307(3) 0.5827(3) 0.0181(6) Uani 1 1 d .
C2 C 0.0424(4) 0.5201(3) 0.3665(3) 0.0179(6) Uani 1 1 d .
H2A H -0.0050 0.6014 0.2967 0.021 Uiso 1 1 calc R
H2B H 0.1266 0.4513 0.3287 0.021 Uiso 1 1 calc R
C3 C -0.2231(4) 0.4115(3) 0.4096(3) 0.0163(5) Uani 1 1 d .
H3A H -0.2012 0.4605 0.3159 0.020 Uiso 1 1 calc R
H3B H -0.3551 0.4398 0.4466 0.020 Uiso 1 1 calc R
C4 C -0.1820(3) 0.2553(3) 0.4398(2) 0.0109(5) Uani 1 1 d .
C5 C 0.5822(4) 0.4857(3) 0.0987(3) 0.0195(6) Uani 1 1 d .
H5A H 0.7125 0.4834 0.0926 0.023 Uiso 1 1 calc R
H5B H 0.5137 0.4752 0.1875 0.023 Uiso 1 1 calc R
C6 C 0.6414(4) 0.2286(3) 0.1626(3) 0.0165(5) Uani 1 1 d .
H6A H 0.7514 0.2336 0.1832 0.020 Uiso 1 1 calc R
H6B H 0.6794 0.1598 0.1200 0.020 Uiso 1 1 calc R
C7 C 0.4928(3) 0.3725(3) -0.0114(2) 0.0156(5) Uani 1 1 d .
C8 C 0.4988(3) 0.1780(3) 0.2849(2) 0.0110(5) Uani 1 1 d .
C9 C -0.2384(3) -0.0086(3) 0.8672(2) 0.0140(5) Uani 1 1 d .
H9A H -0.3373 0.0754 0.8590 0.017 Uiso 1 1 calc R
H9B H -0.2974 -0.0922 0.9147 0.017 Uiso 1 1 calc R
C10 C -0.1359(3) -0.0089(3) 0.7353(2) 0.0109(5) Uani 1 1 d .
C11 C -0.0636(4) 0.1238(3) 0.9005(2) 0.0143(5) Uani 1 1 d .
H11A H -0.1755 0.1970 0.9043 0.017 Uiso 1 1 calc R
H11B H 0.0056 0.1488 0.8102 0.017 Uiso 1 1 calc R
C12 C -0.0534(3) -0.1283(3) 1.0237(2) 0.0136(5) Uani 1 1 d .
O1W O 0.2916(3) 0.2246(2) 0.55130(19) 0.0198(4) Uani 1 1 d .
H13A H 0.2273 0.2225 0.6239 0.030 Uiso 1 1 calc R
H13B H 0.4196 0.2085 0.5503 0.030 Uiso 1 1 d R
O2W O 0.3933(3) 0.2548(2) 0.7357(2) 0.0282(5) Uani 1 1 d .
O3W O 0.0454(3) 0.3562(3) 0.1462(2) 0.0349(5) Uiso 1 1 d .

loop_
_atom_site_aniso_label
_atom_site_aniso_U_11
_atom_site_aniso_U_22
_atom_site_aniso_U_33
_atom_site_aniso_U_23
_atom_site_aniso_U_13
_atom_site_aniso_U_12
Ho1 0.00593(6) 0.00779(6) 0.00801(6) -0.00203(4) -0.00290(4) -0.00081(4)
O1 0.0288(12) 0.0403(14) 0.0273(12) -0.0105(10) 0.0025(9) -0.0239(10)
O2 0.0102(9) 0.0155(10) 0.0179(10) -0.0018(8) -0.0043(7) 0.0025(7)
O3 0.0168(9) 0.0107(9) 0.0184(10) -0.0027(8) -0.0084(7) -0.0047(7)
O4 0.0232(10) 0.0168(10) 0.0267(11) -0.0060(9) -0.0059(8) -0.0071(8)
O5 0.0118(9) 0.0120(9) 0.0161(9) -0.0004(7) -0.0025(7) -0.0009(7)
O6 0.0100(8) 0.0088(8) 0.0101(8) 0.0010(7) -0.0054(7) -0.0030(7)
O7 0.0177(9) 0.0204(10) 0.0127(9) -0.0055(8) -0.0058(7) -0.0073(8)
O8 0.0101(9) 0.0189(10) 0.0128(9) -0.0052(8) -0.0030(7) -0.0020(7)
O9 0.0257(11) 0.0170(10) 0.0239(11) -0.0061(8) -0.0082(8) -0.0081(8)
N1 0.0171(11) 0.0123(11) 0.0216(12) -0.0062(9) -0.0061(9) -0.0064(9)
N2 0.0161(11) 0.0113(11) 0.0113(11) 0.0022(9) -0.0042(8) -0.0025(9)
N3 0.0128(10) 0.0176(11) 0.0088(10) -0.0052(9) -0.0018(8) -0.0058(9)
C1 0.0173(13) 0.0141(13) 0.0232(15) -0.0069(11) -0.0039(11) -0.0040(10)
C2 0.0212(14) 0.0169(14) 0.0175(13) -0.0060(11) -0.0023(11) -0.0090(11)
C3 0.0162(13) 0.0110(13) 0.0250(15) -0.0059(11) -0.0114(11) -0.0006(10)
C4 0.0113(12) 0.0117(12) 0.0085(12) -0.0025(10) -0.0041(9) -0.0005(9)
C5 0.0229(14) 0.0164(14) 0.0198(14) -0.0010(12) -0.0108(11) -0.0062(11)
C6 0.0121(12) 0.0158(13) 0.0132(13) 0.0018(11) -0.0041(10) -0.0002(10)
C7 0.0117(12) 0.0172(14) 0.0122(13) -0.0003(11) -0.0001(10) -0.0056(10)
C8 0.0114(12) 0.0127(12) 0.0122(12) -0.0041(10) -0.0048(10) -0.0051(10)
C9 0.0115(12) 0.0210(14) 0.0112(12) -0.0056(11) -0.0035(10) -0.0048(10)
C10 0.0126(12) 0.0088(12) 0.0108(12) -0.0027(10) -0.0035(9) -0.0017(9)
C11 0.0172(13) 0.0147(13) 0.0119(12) -0.0039(10) -0.0055(10) -0.0034(10)
C12 0.0128(12) 0.0174(13) 0.0115(12) -0.0062(10) -0.0006(10) -0.0049(10)
O1W 0.0251(10) 0.0156(10) 0.0220(10) -0.0087(8) -0.0098(8) -0.0006(8)
O2W 0.0267(11) 0.0370(13) 0.0261(12) -0.0124(10) -0.0066(9) -0.0112(10)

loop_
_atom_type_symbol
_atom_type_description
_atom_type_scat_dispersion_real
_atom_type_scat_dispersion_imag
_atom_type_scat_source
C C 0.0033 0.0016 'International Tables Vol C Tables 4.2.6.8 and 6.1.1.4'
H H 0.0000 0.0000 'International Tables Vol C Tables 4.2.6.8 and 6.1.1.4'
N N 0.0061 0.0033 'International Tables Vol C Tables 4.2.6.8 and 6.1.1.4'
O O 0.0106 0.0060 'International Tables Vol C Tables 4.2.6.8 and 6.1.1.4'
Ho Ho -0.2175 4.6783 'International Tables Vol C Tables 4.2.6.8 and 6.1.1.4'

loop_
_geom_angle_atom_site_label_1
_geom_angle_atom_site_label_2
_geom_angle_atom_site_label_3
_geom_angle
_geom_angle_site_symmetry_1
_geom_angle_site_symmetry_3
O2 Ho1 O7 79.74(7) . 2_556
O2 Ho1 O8 76.98(7) . .
O7 Ho1 O8 128.53(6) 2_556 .
O2 Ho1 O6 150.85(7) . 2_656
O7 Ho1 O6 129.38(6) 2_556 2_656
O8 Ho1 O6 81.67(6) . 2_656
O2 Ho1 O3 126.53(7) . 2_556
O7 Ho1 O3 75.28(7) 2_556 2_556
O8 Ho1 O3 82.96(7) . 2_556
O6 Ho1 O3 69.16(6) 2_656 2_556
O2 Ho1 O1W 87.00(7) . .
O7 Ho1 O1W 138.07(7) 2_556 .
O8 Ho1 O1W 85.62(7) . .
O6 Ho1 O1W 71.68(6) 2_656 .
O3 Ho1 O1W 140.36(6) 2_556 .
O2 Ho1 O6 127.68(6) . .
O7 Ho1 O6 75.20(6) 2_556 .
O8 Ho1 O6 151.58(6) . .
O6 Ho1 O6 70.13(7) 2_656 .
O3 Ho1 O6 90.07(6) 2_556 .
O1W Ho1 O6 82.34(6) . .
O2 Ho1 O5 76.18(6) . .
O7 Ho1 O5 70.26(6) 2_556 .
O8 Ho1 O5 142.96(6) . .
O6 Ho1 O5 111.89(6) 2_656 .
O3 Ho1 O5 133.87(6) 2_556 .
O1W Ho1 O5 67.97(7) . .
O6 Ho1 O5 52.33(6) . .
O2 Ho1 C8 101.24(7) . .
O7 Ho1 C8 68.77(7) 2_556 .
O8 Ho1 C8 160.88(7) . .
O6 Ho1 C8 92.50(6) 2_656 .
O3 Ho1 C8 112.08(7) 2_556 .
O1W Ho1 C8 75.26(7) . .
O6 Ho1 C8 26.63(6) . .
O5 Ho1 C8 25.83(7) . .
O2 Ho1 Ho1 154.73(5) . 2_656
O7 Ho1 Ho1 102.89(5) 2_556 2_656
O8 Ho1 Ho1 117.29(4) . 2_656
O6 Ho1 Ho1 35.69(4) 2_656 2_656
O3 Ho1 Ho1 77.69(4) 2_556 2_656
O1W Ho1 Ho1 74.24(5) . 2_656
O6 Ho1 Ho1 34.43(4) . 2_656
O5 Ho1 Ho1 81.08(4) . 2_656
C8 Ho1 Ho1 58.10(5) . 2_656
C4 O2 Ho1 174.11(18) . .
C4 O3 Ho1 115.23(16) . 2_556
C8 O5 Ho1 91.21(15) . .
C8 O6 Ho1 137.91(15) . 2_656
C8 O6 Ho1 95.06(14) . .
Ho1 O6 Ho1 109.87(7) 2_656 .
C10 O7 Ho1 146.36(17) . 2_556
C10 O8 Ho1 132.92(16) . .
C1 N1 C2 124.6(2) . .
C1 N1 C3 118.5(2) . .
C2 N1 C3 116.8(2) . .
C7 N2 C5 124.7(2) . .
C7 N2 C6 119.0(2) . .
C5 N2 C6 116.0(2) . .
C12 N3 C11 124.1(2) . .
C12 N3 C9 120.2(2) . .
C11 N3 C9 115.0(2) . .
O1 C1 N1 122.7(3) . .
O1 C1 C2 118.2(3) . 2_566
N1 C1 C2 119.1(2) . 2_566
N1 C2 C1 116.1(2) . 2_566
N1 C3 C4 113.5(2) . .
O3 C4 O2 123.9(2) . .
O3 C4 C3 117.0(2) . .
O2 C4 C3 119.1(2) . .
N2 C5 C7 116.3(2) . 2_665
N2 C6 C8 112.7(2) . .
O4 C7 N2 122.9(3) . .
O4 C7 C5 118.3(2) . 2_665
N2 C7 C5 118.8(2) . 2_665
O5 C8 O6 120.8(2) . .
O5 C8 C6 121.8(2) . .
O6 C8 C6 117.3(2) . .
O5 C8 Ho1 62.96(13) . .
O6 C8 Ho1 58.31(12) . .
C6 C8 Ho1 170.44(18) . .
N3 C9 C10 113.5(2) . .
O7 C10 O8 125.9(2) . .
O7 C10 C9 115.0(2) . .
O8 C10 C9 119.1(2) . .
N3 C11 C12 116.3(2) . 2_557
O9 C12 N3 123.6(2) . .
O9 C12 C11 117.6(2) . 2_557
N3 C12 C11 118.7(2) . 2_557

loop_
_geom_bond_atom_site_label_1
_geom_bond_atom_site_label_2
_geom_bond_distance
_geom_bond_site_symmetry_2
Ho1 O2 2.2410(18) .
Ho1 O7 2.2730(18) 2_556
Ho1 O8 2.2883(18) .
Ho1 O6 2.3571(17) 2_656
Ho1 O3 2.3751(18) 2_556
Ho1 O1W 2.4154(19) .
Ho1 O6 2.4322(17) .
Ho1 O5 2.5366(18) .
Ho1 C8 2.847(2) .
Ho1 Ho1 3.9203(3) 2_656
O1 C1 1.236(3) .
O2 C4 1.253(3) .
O3 C4 1.252(3) .
O3 Ho1 2.3751(18) 2_556
O4 C7 1.232(3) .
O5 C8 1.241(3) .
O6 C8 1.281(3) .
O6 Ho1 2.3571(17) 2_656
O7 C10 1.243(3) .
O7 Ho1 2.2730(18) 2_556
O8 C10 1.267(3) .
O9 C12 1.242(3) .
N1 C1 1.331(4) .
N1 C2 1.450(3) .
N1 C3 1.462(3) .
N2 C7 1.342(4) .
N2 C5 1.454(4) .
N2 C6 1.456(3) .
N3 C12 1.329(4) .
N3 C11 1.453(3) .
N3 C9 1.458(3) .
C1 C2 1.507(4) 2_566
C2 C1 1.507(4) 2_566
C3 C4 1.511(4) .
C5 C7 1.504(4) 2_665
C6 C8 1.510(3) .
C7 C5 1.504(4) 2_665
C9 C10 1.512(3) .
C11 C12 1.502(4) 2_557
C12 C11 1.502(4) 2_557
